data_7004822
loop_
_publ_author_name
'Le\'on-Reina, L'
'Porras-V\'azquez, J M'
'Losilla, E. R.'
'Sheptyakov, D. V.'
'Llobet, A.'
'Aranda, M. A. G.'

_publ_section_title
;
 Low temperature crystal structures of apatite oxygen-conductors
 containing interstitial oxygen.
;
_journal_issue 20
_journal_name_full 'Dalton transactions (Cambridge, England : 2003)'
_journal_page_first 2058
_journal_page_last 2064
_journal_year 2007
_chemical_formula_sum 'La4.32 O13.13 Si3 Sr0.68'
_chemical_formula_weight 954.19
_chemical_name_systematic ' ?'
_space_group_IT_number 176
_symmetry_cell_setting hexagonal
_symmetry_space_group_name_Hall '-P 6c'
_symmetry_space_group_name_H-M 'P 63/m'
_cell_angle_alpha 90.0
_cell_angle_beta 90.0
_cell_angle_gamma 120.0
_cell_formula_units_Z 2
_cell_length_a 9.69541(16)
_cell_length_b 9.69541
_cell_length_c 7.21843(12)
_cell_volume 587.632(14)
_pd_block_id 2006-11-06T16:10|La865Sr135Si_LT_phase1|M._A._G._Aranda||
_pd_phase_name 'from C:/Rietveld/Jose_Manuel/La_Sr_Si/SXRPD-NPD/LA865SI.EXP'
_cod_data_source_file 2.cif
_cod_data_source_block La865Sr135Si_LT_phase_1
_cod_depositor_comments
;
The following automatic conversions were performed:
'_geom_angle_publ_flag' value 'N' changed to 'n' according to
'/home/saulius/struct/CIF-dictionaries/cif_core.dic' dictionary named
'cif_core.dic' version 2.4.1 from 2010-06-29 (335
times).

'_geom_bond_publ_flag' value 'N' changed to 'n' according to
'/home/saulius/struct/CIF-dictionaries/cif_core.dic' dictionary named
'cif_core.dic' version 2.4.1 from 2010-06-29 (222 times).

Automatic conversion script
Id: cif_fix_enum 1527 2010-12-29 10:47:43Z saulius 
;
_cod_original_cell_volume 587.633(25)
_cod_database_code 7004822

loop_
_symmetry_equiv_pos_site_id
_symmetry_equiv_pos_as_xyz
1 +x,+y,+z
2 x-y,+x,+z+1/2
3 -y,x-y,+z
4 -x,-y,+z+1/2
5 y-x,-x,+z
6 +y,y-x,+z+1/2
-1 -x,-y,-z
-2 y-x,-x,-z+1/2
-3 +y,y-x,-z
-4 +x,+y,-z+1/2
-5 x-y,+x,-z
-6 -y,x-y,-z+1/2

loop_
_atom_site_aniso_label
_atom_site_aniso_U_11
_atom_site_aniso_U_12
_atom_site_aniso_U_13
_atom_site_aniso_U_22
_atom_site_aniso_U_23
_atom_site_aniso_U_33
La1 0.0009(6) -0.0013(5) 0.0 -0.0022(7) 0.0 0.0014(5)
La2 0.0031(6) 0.00152(28) 0.0 0.0031(6) 0.0 0.0045(8)
SI -0.0035(10) 0.0007(10) 0.0 0.0032(10) 0.0 0.0013(13)
O1 0.0064(10) 0.0062(9) 0.0 0.0062(11) 0.0 0.0049(11)
O2 0.0058(9) 0.0021(8) 0.0 0.0011(9) 0.0 0.0021(9)
O3 0.0166(8) 0.0086(6) -0.0065(5) 0.0079(7) -0.0030(5) 0.0042(6)
O4 0.0009(11) 0.0004(5) 0.0 0.0009(11) 0.0 0.127(5)
Sr 0.0030(6) 0.00152(28) 0.0 0.0030(6) 0.0 0.0045(8)

loop_
_atom_site_type_symbol
_atom_site_label
_atom_site_fract_x
_atom_site_fract_y
_atom_site_fract_z
_atom_site_occupancy
_atom_site_thermal_displace_type
_atom_site_U_iso_or_equiv
_atom_site_symmetry_multiplicity
La La1 0.22923(14) -0.01266(16) 0.25 1.0 Uani 0.00042 6
La La2 0.3333 0.6667 -0.00091(23) 0.6625 Uani 0.00353 4
Si SI 0.40201(25) 0.37230(24) 0.25 1.0 Uani -0.00001 6
O O1 0.32233(20) 0.48452(21) 0.25 1.0 Uani 0.00446 6
O O2 0.59628(21) 0.47323(20) 0.25 1.0 Uani 0.00283 6
O O3 0.34484(15) 0.25470(16) 0.06937(14) 1.0 Uani 0.00846 12
O O4 0.0 0.0 0.25 1.0 Uani 0.0429 2
Sr Sr 0.3333 0.6667 -0.00091(23) 0.3375 Uani 0.00353 4
O O5 0.018(10) 0.050(6) 0.573(7) 0.0211(23) Uiso 0.0074 12

loop_
_atom_type_symbol
_atom_type_number_in_cell
La 8.65
Si 6.0
O 26.254
Sr 1.35

loop_
_geom_angle_atom_site_label_1
_geom_angle_atom_site_label_2
_geom_angle_atom_site_label_3
_geom_angle
_geom_angle_site_symmetry_1
_geom_angle_site_symmetry_2
_geom_angle_site_symmetry_3
_geom_angle_publ_flag
O1 La1 O2 98.97(7) 5_555 . 3_655 n
O1 La1 O3 147.233(32) 5_555 . 1_555 n
O1 La1 O3 70.85(4) 5_555 . 6_555 n
O1 La1 O3 70.85(4) 5_555 . -3_555 n
O1 La1 O3 147.233(32) 5_555 . -4_556 n
O1 La1 O4 110.79(6) 5_555 . 1_555 n
O1 La1 O5 98.7(10) 5_555 . 4_554 n
O1 La1 O5 114.1(18) 5_555 . 6_554 n
O1 La1 O5 98.7(10) 5_555 . -1_556 n
O1 La1 O5 114.1(18) 5_555 . -3_556 n
O2 La1 O3 70.54(6) 3_655 . 1_555 n
O2 La1 O3 84.02(4) 3_655 . 6_555 n
O2 La1 O3 84.02(4) 3_655 . -3_555 n
O2 La1 O3 70.54(6) 3_655 . -4_556 n
O2 La1 O4 150.24(8) 3_655 . 1_555 n
O2 La1 O5 145.2(12) 3_655 . 4_554 n
O2 La1 O5 131.5(13) 3_655 . 6_554 n
O2 La1 O5 145.2(12) 3_655 . -1_556 n
O2 La1 O5 131.5(13) 3_655 . -3_556 n
O3 La1 O3 135.27(7) 1_555 . 6_555 n
O3 La1 O3 77.112(26) 1_555 . -3_555 n
O3 La1 O3 60.15(6) 1_555 . -4_556 n
O3 La1 O4 83.84(4) 1_555 . 1_555 n
O3 La1 O5 78.4(11) 1_555 . 4_554 n
O3 La1 O5 62.4(15) 1_555 . 6_554 n
O3 La1 O5 107.2(11) 1_555 . -1_556 n
O3 La1 O5 94.5(19) 1_555 . -3_556 n
O3 La1 O3 137.33(7) 6_555 . -3_555 n
O3 La1 O3 77.112(26) 6_555 . -4_556 n
O3 La1 O4 105.28(4) 6_555 . 1_555 n
O3 La1 O5 130.2(13) 6_555 . 4_554 n
O3 La1 O5 138.9(12) 6_555 . 6_554 n
O3 La1 O5 73.9(13) 6_555 . -1_556 n
O3 La1 O5 75.3(16) 6_555 . -3_556 n
O3 La1 O3 135.27(7) -3_555 . -4_556 n
O3 La1 O4 105.28(4) -3_555 . 1_555 n
O3 La1 O5 73.9(13) -3_555 . 4_554 n
O3 La1 O5 75.3(16) -3_555 . 6_554 n
O3 La1 O5 130.2(13) -3_555 . -1_556 n
O3 La1 O5 138.9(12) -3_555 . -3_556 n
O3 La1 O4 83.84(4) -4_556 . 1_555 n
O3 La1 O5 107.2(11) -4_556 . 4_554 n
O3 La1 O5 94.5(19) -4_556 . 6_554 n
O3 La1 O5 78.4(11) -4_556 . -1_556 n
O3 La1 O5 62.4(15) -4_556 . -3_556 n
O4 La1 O5 31.4(13) 1_555 . 4_554 n
O4 La1 O5 33.6(13) 1_555 . 6_554 n
O4 La1 O5 31.4(13) 1_555 . -1_556 n
O4 La1 O5 33.6(13) 1_555 . -3_556 n
O5 La1 O5 16.5(22) 4_554 . 6_554 n
O5 La1 O5 59.4(27) 4_554 . -1_556 n
O5 La1 O5 64.9(21) 4_554 . -3_556 n
O5 La1 O5 64.9(21) 6_554 . -1_556 n
O5 La1 O5 65.4(29) 6_554 . -3_556 n
O5 La1 O5 16.5(22) -1_556 . -3_556 n
La2 La2 La2 179.9604 -2_564 . -2_565 n
La2 La2 O1 136.55(4) -2_565 . 1_555 n
La2 La2 O1 136.55(4) -2_565 . 3_665 n
La2 La2 O1 136.58(4) -2_565 . 5_565 n
La2 La2 O2 45.00(4) -2_565 . 2_554 n
La2 La2 O2 44.99(4) -2_565 . 4_664 n
La2 La2 O2 44.99(4) -2_565 . 6_564 n
La2 La2 Sr 0.0 -2_565 . -2_565 n
La2 La2 Sr 179.9604 -2_565 . -2_566 n
La2 La2 O1 43.44(4) -2_566 . 1_555 n
La2 La2 O1 43.43(4) -2_566 . 3_665 n
La2 La2 O1 43.45(4) -2_566 . 5_565 n
La2 La2 O2 135.03(4) -2_566 . 2_554 n
La2 La2 O2 134.99(4) -2_566 . 4_664 n
La2 La2 O2 135.01(4) -2_566 . 6_564 n
La2 La2 Sr 179.9604 -2_566 . -2_565 n
La2 La2 Sr 0.0 -2_566 . -2_566 n
O1 La2 O1 73.09(6) 1_555 . 3_665 n
O1 La2 O1 73.09(6) 1_555 . 5_565 n
O1 La2 O2 125.36(5) 1_555 . 2_554 n
O1 La2 O2 93.63(4) 1_555 . 4_664 n
O1 La2 O2 153.88(5) 1_555 . 6_564 n
O1 La2 Sr 136.55(4) 1_555 . -2_565 n
O1 La2 Sr 43.44(4) 1_555 . -2_566 n
O1 La2 O1 73.10(6) 3_665 . 5_565 n
O1 La2 O2 153.93(5) 3_665 . 2_554 n
O1 La2 O2 125.35(5) 3_665 . 4_664 n
O1 La2 O2 93.65(4) 3_665 . 6_564 n
O1 La2 Sr 136.55(4) 3_665 . -2_565 n
O1 La2 Sr 43.43(4) 3_665 . -2_566 n
O1 La2 O2 93.67(4) 5_565 . 2_554 n
O1 La2 O2 153.90(5) 5_565 . 4_664 n
O1 La2 O2 125.39(5) 5_565 . 6_564 n
O1 La2 Sr 136.58(4) 5_565 . -2_565 n
O1 La2 Sr 43.45(4) 5_565 . -2_566 n
O2 La2 O2 75.51(6) 2_554 . 4_664 n
O2 La2 O2 75.52(6) 2_554 . 6_564 n
O2 La2 Sr 45.00(4) 2_554 . -2_565 n
O2 La2 Sr 135.03(4) 2_554 . -2_566 n
O2 La2 O2 75.50(6) 4_664 . 6_564 n
O2 La2 Sr 44.99(4) 4_664 . -2_565 n
O2 La2 Sr 134.99(4) 4_664 . -2_566 n
O2 La2 Sr 44.99(4) 6_564 . -2_565 n
O2 La2 Sr 135.01(4) 6_564 . -2_566 n
Sr La2 Sr 179.9604 -2_565 . -2_566 n
O1 SI O2 113.12(16) 1_555 . 1_555 n
O1 SI O3 111.05(10) 1_555 . 1_555 n
O1 SI O3 111.05(10) 1_555 . -4_556 n
O1 SI Sr 137.33(8) 1_555 . 2_655 n
O1 SI Sr 137.33(8) 1_555 . -1_665 n
O2 SI O3 107.78(10) 1_555 . 1_555 n
O2 SI O3 107.78(10) 1_555 . -4_556 n
O2 SI Sr 48.65(6) 1_555 . 2_655 n
O2 SI Sr 48.65(6) 1_555 . -1_665 n
O3 SI O3 105.72(14) 1_555 . -4_556 n
O3 SI Sr 111.45(11) 1_555 . 2_655 n
O3 SI Sr 59.91(7) 1_555 . -1_665 n
O3 SI Sr 59.90(7) -4_556 . 2_655 n
O3 SI Sr 111.45(11) -4_556 . -1_665 n
Sr SI Sr 65.90(7) 2_655 . -1_665 n
La1 O1 La2 104.40(5) 3_555 . 1_555 n
La1 O1 La2 104.42(5) 3_555 . -2_565 n
La1 O1 SI 96.28(11) 3_555 . 1_555 n
La1 O1 Sr 104.40(5) 3_555 . 1_555 n
La1 O1 Sr 104.42(5) 3_555 . -2_566 n
La2 O1 La2 93.11(7) 1_555 . -2_565 n
La2 O1 SI 127.59(6) 1_555 . 1_555 n
La2 O1 Sr 0.0 1_555 . 1_555 n
La2 O1 Sr 93.11(7) 1_555 . -2_566 n
La2 O1 SI 127.58(6) -2_565 . 1_555 n
La2 O1 Sr 93.11(7) -2_566 . 1_555 n
La2 O1 Sr 0.0 -2_566 . -2_566 n
SI O1 Sr 127.59(6) 1_555 . 1_555 n
SI O1 Sr 127.58(6) 1_555 . -2_566 n
Sr O1 Sr 93.11(7) 1_555 . -2_566 n
La1 O2 La2 115.75(5) 5_665 . 2_655 n
La1 O2 La2 115.75(5) 5_665 . -1_665 n
La1 O2 SI 124.19(12) 5_665 . 1_555 n
La1 O2 Sr 115.75(5) 5_665 . 2_655 n
La1 O2 Sr 115.75(5) 5_665 . -1_665 n
La2 O2 La2 90.01(8) 2_655 . -1_665 n
La2 O2 SI 102.54(8) 2_655 . 1_555 n
La2 O2 Sr 0.0 2_655 . 2_655 n
La2 O2 Sr 90.01(8) 2_655 . -1_665 n
La2 O2 SI 102.56(8) -1_665 . 1_555 n
La2 O2 Sr 90.01(8) -1_665 . 2_655 n
La2 O2 Sr 0.0 -1_665 . -1_665 n
SI O2 Sr 102.54(8) 1_555 . 2_655 n
SI O2 Sr 102.56(8) 1_555 . -1_665 n
Sr O2 Sr 90.01(8) 2_655 . -1_665 n
La1 O3 La1 114.58(7) 1_555 . 2_554 n
La1 O3 SI 97.01(8) 1_555 . 1_555 n
La1 O3 Sr 102.77(4) 1_555 . -1_665 n
La1 O3 SI 142.31(10) 2_554 . 1_555 n
La1 O3 Sr 101.39(5) 2_554 . -1_665 n
SI O3 Sr 90.44(9) 1_555 . -1_665 n
La1 O4 La1 120.0 1_555 . 3_555 n
La1 O4 La1 120.0 1_555 . 5_555 n
La1 O4 O5 107.5(23) 1_555 . 2_554 n
La1 O4 O5 86(4) 1_555 . 4_554 n
La1 O4 O5 76.3(30) 1_555 . 6_554 n
La1 O4 O5 86(4) 1_555 . -1_556 n
La1 O4 O5 76.3(30) 1_555 . -3_556 n
La1 O4 O5 107.5(23) 1_555 . -5_556 n
La1 O4 La1 120.0 3_555 . 5_555 n
La1 O4 O5 76.3(30) 3_555 . 2_554 n
La1 O4 O5 107.5(23) 3_555 . 4_554 n
La1 O4 O5 86(4) 3_555 . 6_554 n
La1 O4 O5 107.5(23) 3_555 . -1_556 n
La1 O4 O5 86(4) 3_555 . -3_556 n
La1 O4 O5 76.3(30) 3_555 . -5_556 n
La1 O4 O5 86(4) 5_555 . 2_554 n
La1 O4 O5 76.3(30) 5_555 . 4_554 n
La1 O4 O5 107.5(23) 5_555 . 6_554 n
La1 O4 O5 76.3(30) 5_555 . -1_556 n
La1 O4 O5 107.5(23) 5_555 . -3_556 n
La1 O4 O5 86(4) 5_555 . -5_556 n
O5 O4 O5 31.9(34) 2_554 . 4_554 n
O5 O4 O5 31.9(34) 2_554 . 6_554 n
O5 O4 O5 161.7(19) 2_554 . -1_556 n
O5 O4 O5 161.7(19) 2_554 . -3_556 n
O5 O4 O5 143(4) 2_554 . -5_556 n
O5 O4 O5 31.9(34) 4_554 . 6_554 n
O5 O4 O5 143(4) 4_554 . -1_556 n
O5 O4 O5 161.7(19) 4_554 . -3_556 n
O5 O4 O5 161.7(19) 4_554 . -5_556 n
O5 O4 O5 161.7(19) 6_554 . -1_556 n
O5 O4 O5 143(4) 6_554 . -3_556 n
O5 O4 O5 161.7(19) 6_554 . -5_556 n
O5 O4 O5 31.9(34) -1_556 . -3_556 n
O5 O4 O5 31.9(34) -1_556 . -5_556 n
O5 O4 O5 31.9(34) -3_556 . -5_556 n
La2 Sr La2 179.9604 -2_564 . -2_565 n
La2 Sr SI 57.061(33) -2_564 . 2_554 n
La2 Sr SI 57.042(33) -2_564 . 4_664 n
La2 Sr SI 57.054(33) -2_564 . 6_564 n
La2 Sr O1 136.55(4) -2_565 . 1_555 n
La2 Sr O1 136.55(4) -2_565 . 3_665 n
La2 Sr O1 136.58(4) -2_565 . 5_565 n
La2 Sr O2 45.00(4) -2_565 . 2_554 n
La2 Sr O2 44.99(4) -2_565 . 4_664 n
La2 Sr O2 44.99(4) -2_565 . 6_564 n
La2 Sr O3 80.04(4) -2_565 . -1_665 n
La2 Sr O3 80.06(4) -2_565 . -3_565 n
La2 Sr O3 80.06(4) -2_565 . -5_555 n
La2 Sr Sr 0.0 -2_565 . -2_565 n
La2 Sr Sr 179.9604 -2_565 . -2_566 n
La2 Sr SI 122.958(33) -2_565 . 2_554 n
La2 Sr SI 122.928(33) -2_565 . 4_664 n
La2 Sr SI 122.958(33) -2_565 . 6_564 n
La2 Sr O1 43.44(4) -2_566 . 1_555 n
La2 Sr O1 43.43(4) -2_566 . 3_665 n
La2 Sr O1 43.45(4) -2_566 . 5_565 n
La2 Sr O2 135.03(4) -2_566 . 2_554 n
La2 Sr O2 134.99(4) -2_566 . 4_664 n
La2 Sr O2 135.01(4) -2_566 . 6_564 n
La2 Sr O3 99.93(4) -2_566 . -1_665 n
La2 Sr O3 99.96(4) -2_566 . -3_565 n
La2 Sr O3 99.95(4) -2_566 . -5_555 n
La2 Sr Sr 179.9604 -2_566 . -2_565 n
La2 Sr Sr 0.0 -2_566 . -2_566 n
SI Sr SI 93.22(4) 2_554 . 4_664 n
SI Sr SI 93.24(4) 2_554 . 6_564 n
SI Sr O1 97.99(5) 2_554 . 1_555 n
SI Sr O1 166.11(6) 2_554 . 3_665 n
SI Sr O1 94.30(4) 2_554 . 5_565 n
SI Sr O2 28.80(5) 2_554 . 2_554 n
SI Sr O2 64.76(6) 2_554 . 4_664 n
SI Sr O2 98.56(6) 2_554 . 6_564 n
SI Sr O3 122.82(6) 2_554 . -1_665 n
SI Sr O3 92.59(5) 2_554 . -3_565 n
SI Sr O3 29.65(4) 2_554 . -5_555 n
SI Sr Sr 57.061(33) 2_554 . -2_565 n
SI Sr Sr 122.958(33) 2_554 . -2_566 n
SI Sr SI 93.23(4) 4_664 . 6_564 n
SI Sr O1 94.28(4) 4_664 . 1_555 n
SI Sr O1 97.99(5) 4_664 . 3_665 n
SI Sr O1 166.09(6) 4_664 . 5_565 n
SI Sr O2 98.55(6) 4_664 . 2_554 n
SI Sr O2 28.80(5) 4_664 . 4_664 n
SI Sr O2 64.76(6) 4_664 . 6_564 n
SI Sr O3 29.65(4) 4_664 . -1_665 n
SI Sr O3 122.84(6) 4_664 . -3_565 n
SI Sr O3 92.57(5) 4_664 . -5_555 n
SI Sr Sr 57.042(33) 4_664 . -2_565 n
SI Sr Sr 122.928(33) 4_664 . -2_566 n
SI Sr O1 166.11(6) 6_564 . 1_555 n
SI Sr O1 94.30(4) 6_564 . 3_665 n
SI Sr O1 98.01(5) 6_564 . 5_565 n
SI Sr O2 64.77(6) 6_564 . 2_554 n
SI Sr O2 98.56(6) 6_564 . 4_664 n
SI Sr O2 28.80(5) 6_564 . 6_564 n
SI Sr O3 92.58(5) 6_564 . -1_665 n
SI Sr O3 29.66(4) 6_564 . -3_565 n
SI Sr O3 122.84(6) 6_564 . -5_555 n
SI Sr Sr 57.054(33) 6_564 . -2_565 n
SI Sr Sr 122.958(33) 6_564 . -2_566 n
O1 Sr O1 73.09(6) 1_555 . 3_665 n
O1 Sr O1 73.09(6) 1_555 . 5_565 n
O1 Sr O2 125.36(5) 1_555 . 2_554 n
O1 Sr O2 93.63(4) 1_555 . 4_664 n
O1 Sr O2 153.88(5) 1_555 . 6_564 n
O1 Sr O3 88.21(5) 1_555 . -1_665 n
O1 Sr O3 140.76(6) 1_555 . -3_565 n
O1 Sr O3 68.46(5) 1_555 . -5_555 n
O1 Sr Sr 136.55(4) 1_555 . -2_565 n
O1 Sr Sr 43.44(4) 1_555 . -2_566 n
O1 Sr O1 73.10(6) 3_665 . 5_565 n
O1 Sr O2 153.93(5) 3_665 . 2_554 n
O1 Sr O2 125.35(5) 3_665 . 4_664 n
O1 Sr O2 93.65(4) 3_665 . 6_564 n
O1 Sr O3 68.46(5) 3_665 . -1_665 n
O1 Sr O3 88.23(5) 3_665 . -3_565 n
O1 Sr O3 140.73(6) 3_665 . -5_555 n
O1 Sr Sr 136.55(4) 3_665 . -2_565 n
O1 Sr Sr 43.43(4) 3_665 . -2_566 n
O1 Sr O2 93.67(4) 5_565 . 2_554 n
O1 Sr O2 153.90(5) 5_565 . 4_664 n
O1 Sr O2 125.39(5) 5_565 . 6_564 n
O1 Sr O3 140.74(6) 5_565 . -1_665 n
O1 Sr O3 68.48(5) 5_565 . -3_565 n
O1 Sr O3 88.22(5) 5_565 . -5_555 n
O1 Sr Sr 136.58(4) 5_565 . -2_565 n
O1 Sr Sr 43.45(4) 5_565 . -2_566 n
O2 Sr O2 75.51(6) 2_554 . 4_664 n
O2 Sr O2 75.52(6) 2_554 . 6_564 n
O2 Sr O3 124.80(7) 2_554 . -1_665 n
O2 Sr O3 65.85(5) 2_554 . -3_565 n
O2 Sr O3 58.13(4) 2_554 . -5_555 n
O2 Sr Sr 45.00(4) 2_554 . -2_565 n
O2 Sr Sr 135.03(4) 2_554 . -2_566 n
O2 Sr O2 75.50(6) 4_664 . 6_564 n
O2 Sr O3 58.12(4) 4_664 . -1_665 n
O2 Sr O3 124.81(7) 4_664 . -3_565 n
O2 Sr O3 65.83(5) 4_664 . -5_555 n
O2 Sr Sr 44.99(4) 4_664 . -2_565 n
O2 Sr Sr 134.99(4) 4_664 . -2_566 n
O2 Sr O3 65.83(5) 6_564 . -1_665 n
O2 Sr O3 58.14(4) 6_564 . -3_565 n
O2 Sr O3 124.81(7) 6_564 . -5_555 n
O2 Sr Sr 44.99(4) 6_564 . -2_565 n
O2 Sr Sr 135.01(4) 6_564 . -2_566 n
O3 Sr O3 117.085(22) -1_665 . -3_565 n
O3 Sr O3 117.063(22) -1_665 . -5_555 n
O3 Sr Sr 80.04(4) -1_665 . -2_565 n
O3 Sr Sr 99.93(4) -1_665 . -2_566 n
O3 Sr O3 117.093(22) -3_565 . -5_555 n
O3 Sr Sr 80.06(4) -3_565 . -2_565 n
O3 Sr Sr 99.96(4) -3_565 . -2_566 n
O3 Sr Sr 80.06(4) -5_555 . -2_565 n
O3 Sr Sr 99.95(4) -5_555 . -2_566 n
Sr Sr Sr 179.9604 -2_565 . -2_566 n
La1 O5 La1 106.5(19) 2_555 . 4_555 n
La1 O5 O4 70.1(26) 2_555 . 2_555 n
La1 O5 O5 142(6) 2_555 . 3_555 n
La1 O5 O5 99(12) 2_555 . 5_555 n
La1 O5 O5 140(10) 2_555 . -1_556 n
La1 O5 O5 113(6) 2_555 . -3_556 n
La1 O5 O5 144(4) 2_555 . -5_556 n
La1 O5 O4 62.3(31) 4_555 . 2_555 n
La1 O5 O5 65(11) 4_555 . 3_555 n
La1 O5 O5 116(10) 4_555 . 5_555 n
La1 O5 O5 113(8) 4_555 . -1_556 n
La1 O5 O5 138(5) 4_555 . -3_556 n
La1 O5 O5 100(4) 4_555 . -5_556 n
O4 O5 O5 74.0(17) 2_555 . 3_555 n
O4 O5 O5 74.0(17) 2_555 . 5_555 n
O4 O5 O5 122(5) 2_555 . -1_556 n
O4 O5 O5 145(4) 2_555 . -3_556 n
O4 O5 O5 145(4) 2_555 . -5_556 n
O5 O5 O5 60.0000(8) 3_555 . 5_555 n
O5 O5 O5 57.0(33) 3_555 . -1_556 n
O5 O5 O5 90.0 3_555 . -3_556 n
O5 O5 O5 71.0(25) 3_555 . -5_556 n
O5 O5 O5 57.0(33) 5_555 . -1_556 n
O5 O5 O5 71.0(25) 5_555 . -3_556 n
O5 O5 O5 90.0 5_555 . -5_556 n
O5 O5 O5 33.0(33) -1_556 . -3_556 n
O5 O5 O5 33.0(33) -1_556 . -5_556 n
O5 O5 O5 38(5) -3_556 . -5_556 n

loop_
_geom_bond_atom_site_label_1
_geom_bond_atom_site_label_2
_geom_bond_distance
_geom_bond_site_symmetry_1
_geom_bond_site_symmetry_2
_geom_bond_publ_flag
La1 La1 3.9600(18) . 3_555 n
La1 La1 3.9600(18) . 5_555 n
La1 La2 4.1352(12) . 1_545 n
La1 La2 4.1358(12) . -2_555 n
La1 SI 3.2379(26) . 1_555 n
La1 SI 3.3280(24) . 5_555 n
La1 O1 3.7186(20) . 3_655 n
La1 O1 2.7359(22) . 5_555 n
La1 O2 2.5015(20) . 3_655 n
La1 O3 2.6020(18) . 1_555 n
La1 O3 3.4188(16) . 5_555 n
La1 O3 2.4749(12) . 6_555 n
La1 O3 3.4188(16) . -2_555 n
La1 O3 2.4749(12) . -3_555 n
La1 O3 2.6020(18) . -4_555 n
La1 O4 2.2863(10) . 1_555 n
La1 Sr 4.1352(12) . 1_545 n
La1 Sr 4.2711(13) . 2_655 n
La1 Sr 4.2716(13) . -1_665 n
La1 Sr 4.1358(12) . -2_555 n
La1 O5 3.35(7) . 1_555 n
La1 O5 2.98(5) . 2_554 n
La1 O5 3.51(6) . 3_555 n
La1 O5 2.58(8) . 4_554 n
La1 O5 3.00(5) . 5_555 n
La1 O5 2.36(7) . 6_554 n
La1 O5 2.58(8) . -1_556 n
La1 O5 3.00(5) . -2_555 n
La1 O5 2.36(7) . -3_556 n
La1 O5 3.35(7) . -4_555 n
La1 O5 2.98(5) . -5_556 n
La1 O5 3.51(6) . -6_555 n
La2 La1 4.1352(12) . 1_565 n
La2 La1 4.1358(12) . 3_555 n
La2 La1 4.1360(12) . 5_665 n
La2 La2 3.5961(34) . -2_564 n
La2 La2 3.6224(34) . -2_565 n
La2 SI 3.3059(20) . 2_554 n
La2 SI 3.3064(20) . 4_664 n
La2 SI 3.3056(20) . 6_564 n
La2 O1 2.4947(18) . 1_555 n
La2 O1 2.4944(18) . 3_665 n
La2 O1 2.4941(18) . 5_565 n
La2 O2 2.5422(17) . 2_554 n
La2 O2 2.5428(17) . 4_664 n
La2 O2 2.5423(17) . 6_564 n
La2 O3 2.8609(12) . -1_665 n
La2 O3 2.8600(12) . -3_565 n
La2 O3 2.8607(12) . -5_555 n
La2 Sr 3.5961(34) . -2_564 n
La2 Sr 3.6224(34) . -2_565 n
SI La1 3.2379(26) . 1_555 n
SI La1 3.3280(24) . 3_555 n
SI La2 3.3056(20) . 2_655 n
SI La2 3.3064(20) . -1_665 n
SI O1 1.6190(28) . 1_555 n
SI O2 1.6316(25) . 1_555 n
SI O2 3.1978(28) . 3_655 n
SI O3 1.6357(18) . 1_555 n
SI O3 1.6357(18) . -4_555 n
SI Sr 3.7112(19) . 1_555 n
SI Sr 3.3056(20) . 2_655 n
SI Sr 3.3064(20) . -1_665 n
SI Sr 3.7106(19) . -2_565 n
O1 La1 2.7359(22) . 3_555 n
O1 La1 3.7186(20) . 5_665 n
O1 La2 2.4947(18) . 1_555 n
O1 La2 2.4944(18) . -2_565 n
O1 SI 1.6190(28) . 1_555 n
O1 O1 2.9707(29) . 3_665 n
O1 O1 2.9707(29) . 5_565 n
O1 O2 2.7125(25) . 1_555 n
O1 O2 3.6734(4) . 4_664 n
O1 O2 3.6734(4) . 4_665 n
O1 O2 3.9846(23) . 5_565 n
O1 O3 2.6831(17) . 1_555 n
O1 O3 3.0278(15) . 2_555 n
O1 O3 3.7365(20) . 4_665 n
O1 O3 3.7365(20) . -1_665 n
O1 O3 2.6831(17) . -4_555 n
O1 O3 3.0278(15) . -5_555 n
O1 Sr 2.4947(18) . 1_555 n
O1 Sr 2.4944(18) . -2_565 n
O2 La1 2.5015(20) . 5_665 n
O2 La2 2.5423(17) . 2_655 n
O2 La2 2.5428(17) . -1_665 n
O2 SI 1.6316(25) . 1_555 n
O2 SI 3.1978(28) . 5_665 n
O2 O1 2.7125(25) . 1_555 n
O2 O1 3.9846(23) . 3_665 n
O2 O1 3.6734(4) . 4_664 n
O2 O1 3.6734(4) . 4_665 n
O2 O2 3.1134(31) . 3_655 n
O2 O2 3.1134(31) . 5_665 n
O2 O3 2.6395(18) . 1_555 n
O2 O3 3.3306(17) . 4_665 n
O2 O3 2.9482(19) . 5_665 n
O2 O3 3.3306(17) . -1_665 n
O2 O3 2.9482(19) . -2_665 n
O2 O3 2.6395(18) . -4_555 n
O2 Sr 4.2524(18) . 1_555 n
O2 Sr 2.5423(17) . 2_655 n
O2 Sr 2.5428(17) . -1_665 n
O2 Sr 4.2516(18) . -2_565 n
O3 La1 2.6020(18) . 1_555 n
O3 La1 2.4749(12) . 2_554 n
O3 La1 3.4188(16) . 3_555 n
O3 La2 2.8609(12) . -1_665 n
O3 SI 1.6357(18) . 1_555 n
O3 O1 2.6831(17) . 1_555 n
O3 O1 3.7365(20) . 4_664 n
O3 O1 3.0278(15) . 6_554 n
O3 O2 2.6395(18) . 1_555 n
O3 O2 2.9482(19) . 3_655 n
O3 O2 3.3306(17) . 4_664 n
O3 O3 3.1659(15) . -3_555 n
O3 O3 2.6078(21) . -4_555 n
O3 O3 3.1659(15) . -5_555 n
O3 O4 3.2741(12) . 1_555 n
O3 O4 3.7861(13) . 2_554 n
O3 Sr 4.0832(12) . 1_555 n
O3 Sr 4.1901(18) . 2_655 n
O3 Sr 2.8609(12) . -1_665 n
O3 O5 3.20(8) . 2_554 n
O3 O5 3.28(7) . 4_554 n
O3 O5 2.58(5) . 6_554 n
O3 O5 3.04(9) . -2_555 n
O3 O5 3.65(5) . -3_556 n
O3 O5 2.96(8) . -4_555 n
O3 O5 3.58(5) . -6_555 n
O4 La1 2.2863(10) . 1_555 n
O4 La1 2.2863(10) . 3_555 n
O4 La1 2.2863(10) . 5_555 n
O4 O3 3.2741(12) . 1_555 n
O4 O3 3.7861(13) . 2_555 n
O4 O3 3.2741(12) . 3_555 n
O4 O3 3.7861(13) . 4_555 n
O4 O3 3.2741(12) . 5_555 n
O4 O3 3.7861(13) . 6_555 n
O4 O3 3.7861(13) . -1_555 n
O4 O3 3.2741(12) . -2_555 n
O4 O3 3.7861(13) . -3_555 n
O4 O3 3.2741(12) . -4_555 n
O4 O3 3.7861(13) . -5_555 n
O4 O3 3.2741(12) . -6_555 n
O4 O4 3.60921(6) . 2_554 n
O4 O4 3.60921(6) . 2_555 n
O4 O5 2.37(5) . 1_555 n
O4 O5 1.35(5) . 2_554 n
O4 O5 2.37(5) . 3_555 n
O4 O5 1.35(5) . 4_554 n
O4 O5 2.37(5) . 5_555 n
O4 O5 1.35(5) . 6_554 n
O4 O5 1.35(5) . -1_556 n
O4 O5 2.37(5) . -2_555 n
O4 O5 1.35(5) . -3_556 n
O4 O5 2.37(5) . -4_555 n
O4 O5 1.35(5) . -5_556 n
O4 O5 2.37(5) . -6_555 n
Sr La1 4.1352(12) . 1_565 n
Sr La1 4.2719(13) . 2_554 n
Sr La1 4.1358(12) . 3_555 n
Sr La1 4.2716(13) . 4_664 n
Sr La1 4.1360(12) . 5_665 n
Sr La1 4.2711(13) . 6_564 n
Sr La2 3.5961(34) . -2_564 n
Sr La2 3.6224(34) . -2_565 n
Sr SI 3.7112(19) . 1_555 n
Sr SI 3.3059(20) . 2_554 n
Sr SI 3.7106(19) . 3_665 n
Sr SI 3.3064(20) . 4_664 n
Sr SI 3.7103(19) . 5_565 n
Sr SI 3.3056(20) . 6_564 n
Sr O1 2.4947(18) . 1_555 n
Sr O1 2.4944(18) . 3_665 n
Sr O1 2.4941(18) . 5_565 n
Sr O2 4.2524(18) . 1_555 n
Sr O2 2.5422(17) . 2_554 n
Sr O2 4.2516(18) . 3_665 n
Sr O2 2.5428(17) . 4_664 n
Sr O2 4.2516(18) . 5_565 n
Sr O2 2.5423(17) . 6_564 n
Sr O3 4.0832(12) . 1_555 n
Sr O3 4.1906(18) . 2_554 n
Sr O3 4.0827(12) . 3_665 n
Sr O3 4.1908(18) . 4_664 n
Sr O3 4.0823(12) . 5_565 n
Sr O3 4.1901(18) . 6_564 n
Sr O3 2.8609(12) . -1_665 n
Sr O3 2.8600(12) . -3_565 n
Sr O3 2.8607(12) . -5_555 n
Sr Sr 3.5961(34) . -2_564 n
Sr Sr 3.6224(34) . -2_565 n
O5 La1 3.35(7) . 1_555 n
O5 La1 2.36(7) . 2_555 n
O5 La1 3.00(5) . 3_555 n
O5 La1 2.58(8) . 4_555 n
O5 La1 3.51(6) . 5_555 n
O5 La1 2.98(5) . 6_555 n
O5 O3 2.58(5) . 2_555 n
O5 O3 3.28(7) . 4_555 n
O5 O3 3.20(8) . 6_555 n
O5 O3 3.58(5) . -2_555 n
O5 O3 2.96(8) . -4_555 n
O5 O3 3.65(5) . -5_556 n
O5 O3 3.04(9) . -6_555 n
O5 O4 2.37(5) . 1_555 n
O5 O4 1.35(5) . 2_555 n
O5 O5 3.634(6) . 2_554 n
O5 O5 3.634(6) . 2_555 n
O5 O5 0.74(8) . 3_555 n
O5 O5 3.709(22) . 4_554 n
O5 O5 3.709(22) . 4_555 n
O5 O5 0.74(8) . 5_555 n
O5 O5 3.634(6) . 6_554 n
O5 O5 3.634(6) . 6_555 n
O5 O5 1.36(9) . -1_556 n
O5 O5 2.66(10) . -2_556 n
O5 O5 1.14(9) . -3_556 n
O5 O5 2.55(10) . -4_556 n
O5 O5 1.14(9) . -5_556 n
O5 O5 2.66(10) . -6_556 n
